data_7014233
loop_
_publ_author_name
'Shea, Suzanne L.'
'Jel\'inek, Tom\'as'
'Perera, Sarath D.'
'St\'ibr, Bohumil'
'Thornton-Pett, Mark'
'Kennedy, John D.'

_publ_section_title
;
 Macropolyhedral boron-containing cluster chemistry. Ligand-induced
 two-electron variations of intercluster bonding intimacy. Structures
 of nineteen-vertex [(eta5-C5Me5)HIrB18H19(PMe2Ph)] and the related
 carbene complex [(eta5-C5Me5)HIrB18H19[C(NHMe)2]].
;
_journal_issue 10
_journal_name_full 'Dalton transactions (Cambridge, England : 2003)'
_journal_page_first 1521
_journal_page_last 1523
_journal_paper_doi 10.1039/b404322g
_journal_year 2004
_chemical_formula_sum 'C18 H46 B18 Ir P'
_chemical_formula_weight 680.30
_chemical_name_systematic
;
?
;
_space_group_IT_number 2
_symmetry_cell_setting triclinic
_symmetry_space_group_name_Hall '-P 1'
_symmetry_space_group_name_H-M 'P -1'
_atom_sites_solution_hydrogens geom
_atom_sites_solution_primary direct
_atom_sites_solution_secondary difmap
_audit_creation_date 98-04-09
_audit_creation_method 'STADI4, X-RED'
_cell_angle_alpha 99.201(8)
_cell_angle_beta 98.006(9)
_cell_angle_gamma 90.678(8)
_cell_formula_units_Z 4
_cell_length_a 10.2788(9)
_cell_length_b 17.2512(15)
_cell_length_c 18.1263(17)
_cell_measurement_reflns_used 72
_cell_measurement_temperature 160(2)
_cell_measurement_theta_max 19.9
_cell_measurement_theta_min 17.5
_cell_volume 3140.0(5)
_computing_cell_refinement 'STADI4 (STOE, 1996)'
_computing_data_collection 'STADI4 (STOE, 1996)'
_computing_data_reduction 'X-RED  (STOE, 1996)'
_computing_molecular_graphics 'ORTEX (McArdle, 1995)'
_computing_publication_material 'local program'
_computing_structure_refinement 'SHELXL-97 (Sheldrick, 1997)'
_computing_structure_solution 'SHELXS-97 (Sheldrick, 1990)'
_diffrn_ambient_temperature 160(2)
_diffrn_measured_fraction_theta_full 0.812
_diffrn_measured_fraction_theta_max 0.812
_diffrn_measurement_device_type 'STOE STADI4 4-circle-diffractometer'
_diffrn_measurement_method
;
Scan width (omega) = 1.45 - 1.60, scan ratio 2theta:omega = 1.00
I(Net) and sigma(I) calculated according to Blessing (1987)
;
_diffrn_radiation_collimation '0.8 mm'
_diffrn_radiation_detector 'NaI(Tl) scintillation counter'
_diffrn_radiation_monochromator graphite
_diffrn_radiation_polarisn_norm 90
_diffrn_radiation_source 'fine-focus sealed tube'
_diffrn_radiation_type MoK\a
_diffrn_radiation_wavelength 0.71073
_diffrn_reflns_av_R_equivalents 0.0000
_diffrn_reflns_av_sigmaI/netI 0.0280
_diffrn_reflns_limit_h_max 5
_diffrn_reflns_limit_h_min -12
_diffrn_reflns_limit_k_max 20
_diffrn_reflns_limit_k_min -21
_diffrn_reflns_limit_l_max 22
_diffrn_reflns_limit_l_min 0
_diffrn_reflns_number 10075
_diffrn_reflns_theta_full 26.03
_diffrn_reflns_theta_max 26.03
_diffrn_reflns_theta_min 1.52
_diffrn_standards_decay_% 0
_diffrn_standards_interval_time 60
_diffrn_standards_number 3
_exptl_absorpt_coefficient_mu 4.314
_exptl_absorpt_correction_T_max 0.3390
_exptl_absorpt_correction_T_min 0.2126
_exptl_absorpt_correction_type multi-scan
_exptl_absorpt_process_details
;
Psi Scan Reflections used    Mu * R = 0.47

H   K   L   2Theta   Chi   Imin/Imax
-4   2   3    17.4    83.7    0.704
4  -2  -3    17.4   -83.7    0.681
5  -2  -4    21.7   -86.3    0.699
-5   2   4    21.7    86.3    0.702
-6   2   3    24.7    82.4    0.721
6  -2  -3    24.7   -82.4    0.727
-6   0   5    25.3    80.4    0.710
6   0  -5    25.3   -80.4    0.724
;
_exptl_crystal_colour red
_exptl_crystal_density_diffrn 1.439
_exptl_crystal_density_method 'not measured'
_exptl_crystal_description prism
_exptl_crystal_F_000 1344
_exptl_crystal_size_max 0.52
_exptl_crystal_size_mid 0.35
_exptl_crystal_size_min 0.32
_refine_diff_density_max 1.515
_refine_diff_density_min -0.649
_refine_diff_density_rms 0.100
_refine_ls_extinction_method none
_refine_ls_goodness_of_fit_ref 1.115
_refine_ls_hydrogen_treatment mixed
_refine_ls_matrix_type full
_refine_ls_number_parameters 853
_refine_ls_number_reflns 10075
_refine_ls_number_restraints 0
_refine_ls_restrained_S_all 1.115
_refine_ls_R_factor_all 0.0538
_refine_ls_R_factor_gt 0.0318
_refine_ls_shift/su_max 0.097
_refine_ls_shift/su_mean 0.000
_refine_ls_structure_factor_coef Fsqd
_refine_ls_weighting_details 'calc w=1/[\s^2^(Fo^2^)+(0.0236P)^2^+8.7714P] where P=(Fo^2^+2Fc^2^)/3'
_refine_ls_weighting_scheme calc
_refine_ls_wR_factor_gt 0.0587
_refine_ls_wR_factor_ref 0.0692
_reflns_number_gt 7752
_reflns_number_total 10075
_reflns_threshold_expression >2sigma(I)
_cod_data_source_file b404322g.txt
_cod_data_source_block JDK27
_cod_depositor_comments
;
The following automatic conversions were performed:
'_symmetry_cell_setting' value 'Triclinic' changed to 'triclinic'
according to '/home/saulius/struct/CIF-dictionaries/cif_core.dic'
dictionary named 'cif_core.dic' version 2.4.1 from 2010-06-29.

Automatic conversion script
Id: cif_fix_enum 1527 2010-12-29 10:47:43Z saulius 
;
_cod_original_sg_symbol_H-M P-1
_cod_database_code 7014233

loop_
_symmetry_equiv_pos_as_xyz
'x, y, z'
'-x, -y, -z'

loop_
_atom_site_label
_atom_site_type_symbol
_atom_site_fract_x
_atom_site_fract_y
_atom_site_fract_z
_atom_site_U_iso_or_equiv
_atom_site_adp_type
_atom_site_occupancy
_atom_site_symmetry_multiplicity
_atom_site_calc_flag
_atom_site_refinement_flags
_atom_site_disorder_assembly
_atom_site_disorder_group
Ir9_1 Ir 0.29067(2) 0.427531(12) 0.146277(12) 0.01931(7) Uani 1 1 d . . .
H9_1 H 0.2789 0.4505 0.2407 0.026(15) Uiso 1 1 d . . .
C1_1 C 0.1750(6) 0.4851(4) 0.0545(3) 0.0295(14) Uani 1 1 d . . .
C2_1 C 0.1805(7) 0.4025(4) 0.0259(3) 0.0308(15) Uani 1 1 d . . .
C3_1 C 0.1173(6) 0.3600(4) 0.0730(3) 0.0301(14) Uani 1 1 d . . .
C4_1 C 0.0734(6) 0.4146(4) 0.1304(4) 0.0308(15) Uani 1 1 d . . .
C5_1 C 0.1102(6) 0.4927(4) 0.1198(4) 0.0299(14) Uani 1 1 d . . .
C6_1 C 0.2249(8) 0.5505(4) 0.0193(4) 0.048(2) Uani 1 1 d . . .
H6A_1 H 0.1537 0.5670 -0.0161 0.073 Uiso 1 1 calc R . .
H6B_1 H 0.2977 0.5322 -0.0078 0.073 Uiso 1 1 calc R . .
H6C_1 H 0.2557 0.5951 0.0589 0.073 Uiso 1 1 calc R . .
C7_1 C 0.2377(8) 0.3666(5) -0.0435(4) 0.053(2) Uani 1 1 d . . .
H7A_1 H 0.2839 0.3191 -0.0336 0.080 Uiso 1 1 calc R . .
H7B_1 H 0.2996 0.4044 -0.0560 0.080 Uiso 1 1 calc R . .
H7C_1 H 0.1667 0.3528 -0.0859 0.080 Uiso 1 1 calc R . .
C8_1 C 0.0959(8) 0.2722(4) 0.0623(4) 0.050(2) Uani 1 1 d . . .
H8A_1 H 0.0138 0.2568 0.0283 0.075 Uiso 1 1 calc R . .
H8B_1 H 0.0906 0.2560 0.1113 0.075 Uiso 1 1 calc R . .
H8C_1 H 0.1695 0.2465 0.0404 0.075 Uiso 1 1 calc R . .
C9_1 C -0.0080(7) 0.3957(5) 0.1879(4) 0.047(2) Uani 1 1 d . . .
H9A_1 H -0.1005 0.3887 0.1651 0.071 Uiso 1 1 calc R . .
H9B_1 H 0.0012 0.4389 0.2308 0.071 Uiso 1 1 calc R . .
H9C_1 H 0.0218 0.3472 0.2054 0.071 Uiso 1 1 calc R . .
C10_1 C 0.0713(8) 0.5675(4) 0.1633(5) 0.050(2) Uani 1 1 d . . .
H10A_1 H 0.1201 0.6118 0.1511 0.076 Uiso 1 1 calc R . .
H10B_1 H 0.0914 0.5659 0.2175 0.076 Uiso 1 1 calc R . .
H10C_1 H -0.0232 0.5740 0.1500 0.076 Uiso 1 1 calc R . .
B1_1 B 0.6032(7) 0.3686(4) 0.1392(4) 0.0260(16) Uani 1 1 d . . .
H1_1 H 0.677(6) 0.345(3) 0.101(3) 0.029(16) Uiso 1 1 d . . .
B2_1 B 0.6598(7) 0.3916(4) 0.2364(4) 0.0219(14) Uani 1 1 d . . .
H2_1 H 0.762(6) 0.383(3) 0.261(3) 0.017(14) Uiso 1 1 d . . .
B3_1 B 0.6217(7) 0.4678(4) 0.1825(4) 0.0239(15) Uani 1 1 d . . .
H3_1 H 0.697(5) 0.505(3) 0.170(3) 0.014(13) Uiso 1 1 d . . .
B4_1 B 0.4845(8) 0.4365(4) 0.1124(4) 0.0284(17) Uani 1 1 d . . .
H4_1 H 0.483(5) 0.456(3) 0.057(3) 0.018(14) Uiso 1 1 d . . .
B5_1 B 0.4371(7) 0.3377(4) 0.1252(3) 0.0241(15) Uani 1 1 d . . .
H5_1 H 0.399(5) 0.288(2) 0.078(2) 0.000(11) Uiso 1 1 d . . .
B6_1 B 0.5458(8) 0.3109(4) 0.2024(4) 0.0247(15) Uani 1 1 d . . .
H6_1 H 0.568(6) 0.255(4) 0.202(3) 0.035(17) Uiso 1 1 d . . .
B7_1 B 0.5833(7) 0.4783(3) 0.2773(3) 0.0203(14) Uani 1 1 d . . .
B8_1 B 0.4619(7) 0.5054(4) 0.1990(4) 0.0235(15) Uani 1 1 d . . .
H8_1 H 0.478(7) 0.583(4) 0.188(4) 0.05(2) Uiso 1 1 d . . .
B10_1 B 0.3795(7) 0.3399(4) 0.2148(4) 0.0243(15) Uani 1 1 d . . .
H10_1 H 0.314(5) 0.298(3) 0.232(3) 0.016(14) Uiso 1 1 d . . .
H101_1 H 0.410(6) 0.392(3) 0.272(3) 0.029(16) Uiso 1 1 d . . .
B11_1 B 0.5294(7) 0.3754(3) 0.2864(3) 0.0182(14) Uani 1 1 d . . .
B1'_1 B 0.5959(8) 0.5507(4) 0.3610(4) 0.0272(16) Uani 1 1 d . . .
H1'_1 H 0.589(6) 0.530(3) 0.412(3) 0.021(15) Uiso 1 1 d . . .
B2'_1 B 0.4462(7) 0.5394(3) 0.2967(4) 0.0230(15) Uani 1 1 d . . .
H2'_1 H 0.354(6) 0.521(3) 0.320(3) 0.029(16) Uiso 1 1 d . . .
B3'_1 B 0.5091(9) 0.6328(4) 0.3355(4) 0.0332(18) Uani 1 1 d . . .
H3'_1 H 0.457(6) 0.669(3) 0.370(3) 0.021(15) Uiso 1 1 d . . .
B4'_1 B 0.6834(9) 0.6427(4) 0.3617(5) 0.039(2) Uani 1 1 d . . .
H4'_1 H 0.716(7) 0.681(4) 0.413(4) 0.05(2) Uiso 1 1 d . . .
B7'_1 B 0.4435(9) 0.6134(4) 0.2393(4) 0.0291(17) Uani 1 1 d . . .
H7'_1 H 0.358(6) 0.644(4) 0.224(3) 0.033(17) Uiso 1 1 d . . .
B8'_1 B 0.6018(10) 0.6777(4) 0.2779(5) 0.041(2) Uani 1 1 d . . .
H89'_1 H 0.673(6) 0.644(3) 0.238(3) 0.029(16) Uiso 1 1 d . . .
H8'_1 H 0.597(8) 0.739(5) 0.275(4) 0.07(2) Uiso 1 1 d . . .
B9'_1 B 0.7618(10) 0.6350(5) 0.2852(5) 0.046(2) Uani 1 1 d . . .
H9'_1 H 0.846(6) 0.665(3) 0.277(3) 0.020(15) Uiso 1 1 d . . .
H91'_1 H 0.773(6) 0.562(4) 0.264(4) 0.042(19) Uiso 1 1 d . . .
B10'_1 B 0.7440(9) 0.5502(4) 0.3269(4) 0.0336(18) Uani 1 1 d . . .
H10'_1 H 0.833(7) 0.518(4) 0.341(4) 0.037(19) Uiso 1 1 d . . .
C11_1 C 0.4274(8) 0.3646(4) 0.4339(4) 0.047(2) Uani 1 1 d . . .
H11A_1 H 0.3425 0.3423 0.4070 0.070 Uiso 1 1 calc R . .
H11B_1 H 0.4251 0.4221 0.4421 0.070 Uiso 1 1 calc R . .
H11C_1 H 0.4449 0.3464 0.4828 0.070 Uiso 1 1 calc R . .
C12_1 C 0.5436(7) 0.2282(3) 0.3620(4) 0.0393(17) Uani 1 1 d . . .
H12A_1 H 0.6166 0.2074 0.3362 0.059 Uiso 1 1 calc R . .
H12B_1 H 0.4600 0.2105 0.3304 0.059 Uiso 1 1 calc R . .
H12C_1 H 0.5477 0.2091 0.4103 0.059 Uiso 1 1 calc R . .
P11_1 P 0.55545(17) 0.33338(8) 0.37855(8) 0.0247(4) Uani 1 1 d . . .
C131_1 C 0.7126(8) 0.3617(3) 0.4344(3) 0.0332(16) Uani 1 1 d . . .
C132_1 C 0.7234(9) 0.4138(4) 0.5022(3) 0.045(2) Uani 1 1 d . . .
H132_1 H 0.6468 0.4334 0.5215 0.054 Uiso 1 1 calc R . .
C133_1 C 0.8459(11) 0.4367(4) 0.5409(5) 0.059(3) Uani 1 1 d . . .
H133_1 H 0.8540 0.4729 0.5869 0.071 Uiso 1 1 calc R . .
C134_1 C 0.9578(11) 0.4074(5) 0.5134(5) 0.065(3) Uani 1 1 d . . .
H134_1 H 1.0420 0.4240 0.5405 0.078 Uiso 1 1 calc R . .
C135_1 C 0.9483(9) 0.3541(5) 0.4467(5) 0.056(2) Uani 1 1 d . . .
H135_1 H 1.0252 0.3335 0.4284 0.068 Uiso 1 1 calc R . .
C136_1 C 0.8235(8) 0.3312(4) 0.4066(4) 0.0379(17) Uani 1 1 d . . .
H136_1 H 0.8151 0.2950 0.3607 0.046 Uiso 1 1 calc R . .
Ir9_2 Ir 0.27985(2) 0.922197(12) 0.141419(11) 0.01772(7) Uani 1 1 d . . .
H9_2 H 0.3199 0.9438 0.2212 0.036(17) Uiso 1 1 d . . .
C1_2 C 0.4457(6) 0.9902(4) 0.1146(3) 0.0287(14) Uani 1 1 d . . .
C2_2 C 0.3484(6) 0.9801(4) 0.0496(3) 0.0291(14) Uani 1 1 d . . .
C3_2 C 0.3301(6) 0.8974(4) 0.0222(3) 0.0307(15) Uani 1 1 d . . .
C4_2 C 0.4172(7) 0.8567(4) 0.0687(4) 0.0345(16) Uani 1 1 d . . .
C5_2 C 0.4896(6) 0.9127(4) 0.1264(3) 0.0278(14) Uani 1 1 d . . .
C6_2 C 0.5058(7) 1.0665(4) 0.1587(4) 0.048(2) Uani 1 1 d . . .
H6A_2 H 0.5911 1.0765 0.1430 0.072 Uiso 1 1 calc R . .
H6B_2 H 0.5182 1.0633 0.2127 0.072 Uiso 1 1 calc R . .
H6C_2 H 0.4474 1.1094 0.1491 0.072 Uiso 1 1 calc R . .
C7_2 C 0.2831(8) 1.0443(4) 0.0147(4) 0.048(2) Uani 1 1 d . . .
H7A_2 H 0.2856 1.0917 0.0528 0.072 Uiso 1 1 calc R . .
H7B_2 H 0.1914 1.0284 -0.0052 0.072 Uiso 1 1 calc R . .
H7C_2 H 0.3290 1.0553 -0.0266 0.072 Uiso 1 1 calc R . .
C8_2 C 0.2404(8) 0.8590(5) -0.0475(3) 0.050(2) Uani 1 1 d . . .
H8A_2 H 0.2918 0.8451 -0.0891 0.075 Uiso 1 1 calc R . .
H8B_2 H 0.1727 0.8956 -0.0616 0.075 Uiso 1 1 calc R . .
H8C_2 H 0.1985 0.8114 -0.0371 0.075 Uiso 1 1 calc R . .
C9_2 C 0.4357(8) 0.7689(4) 0.0585(5) 0.059(2) Uani 1 1 d . . .
H9A_2 H 0.3532 0.7413 0.0342 0.089 Uiso 1 1 calc R . .
H9B_2 H 0.4613 0.7531 0.1080 0.089 Uiso 1 1 calc R . .
H9C_2 H 0.5048 0.7554 0.0269 0.089 Uiso 1 1 calc R . .
C10_2 C 0.5992(7) 0.8963(5) 0.1842(4) 0.0475(19) Uani 1 1 d . . .
H10A_2 H 0.5808 0.8461 0.2002 0.071 Uiso 1 1 calc R . .
H10B_2 H 0.6074 0.9384 0.2280 0.071 Uiso 1 1 calc R . .
H10C_2 H 0.6815 0.8935 0.1625 0.071 Uiso 1 1 calc R . .
B1_2 B -0.0345(7) 0.8560(4) 0.1399(4) 0.0258(16) Uani 1 1 d . . .
H1_2 H -0.122(6) 0.828(3) 0.102(3) 0.035(17) Uiso 1 1 d . . .
B2_2 B -0.0370(7) 0.8831(4) 0.2381(4) 0.0241(15) Uani 1 1 d . . .
H2_2 H -0.122(6) 0.870(3) 0.261(3) 0.018(14) Uiso 1 1 d . . .
B3_2 B -0.0321(7) 0.9573(4) 0.1788(4) 0.0246(15) Uani 1 1 d . . .
H3_2 H -0.122(5) 0.989(3) 0.164(3) 0.002(11) Uiso 1 1 d . . .
B4_2 B 0.0674(7) 0.9256(4) 0.1096(4) 0.0218(15) Uani 1 1 d . . .
H4_2 H 0.040(5) 0.947(2) 0.055(3) 0.003(11) Uiso 1 1 d . . .
B5_2 B 0.1267(7) 0.8290(4) 0.1247(4) 0.0244(15) Uani 1 1 d . . .
H145_2 H 0.149(6) 0.780(3) 0.081(3) 0.021(15) Uiso 1 1 d . . .
B6_2 B 0.0608(7) 0.8044(4) 0.2037(4) 0.0247(15) Uani 1 1 d . . .
H144_2 H 0.035(6) 0.744(3) 0.210(3) 0.027(16) Uiso 1 1 d . . .
B7_2 B 0.0573(7) 0.9724(3) 0.2747(3) 0.0224(15) Uani 1 1 d . . .
B8_2 B 0.1345(7) 0.9982(3) 0.1920(3) 0.0213(14) Uani 1 1 d . . .
H141_2 H 0.104(6) 1.074(3) 0.177(3) 0.021(15) Uiso 1 1 d . . .
B10_2 B 0.2304(7) 0.8370(4) 0.2140(4) 0.0225(15) Uani 1 1 d . . .
H138_2 H 0.305(6) 0.800(3) 0.232(3) 0.016(14) Uiso 1 1 d . . .
H142_2 H 0.215(6) 0.893(3) 0.273(3) 0.026(16) Uiso 1 1 d . . .
B11_2 B 0.1180(7) 0.8719(4) 0.2861(4) 0.0234(15) Uani 1 1 d . . .
B1'_2 B 0.0852(8) 1.0490(4) 0.3543(4) 0.0282(16) Uani 1 1 d . . .
H1'_2 H 0.117(6) 1.030(3) 0.402(3) 0.030(16) Uiso 1 1 d . . .
B2'_2 B 0.2014(8) 1.0381(4) 0.2888(4) 0.0239(15) Uani 1 1 d . . .
H2'_2 H 0.289(6) 1.026(3) 0.311(3) 0.020(16) Uiso 1 1 d . . .
B3'_2 B 0.1512(9) 1.1325(4) 0.3221(4) 0.0334(18) Uani 1 1 d . . .
H3'_2 H 0.234(6) 1.169(3) 0.356(3) 0.026(15) Uiso 1 1 d . . .
B4'_2 B -0.0092(9) 1.1374(4) 0.3500(4) 0.0341(19) Uani 1 1 d . . .
H4'_2 H -0.016(7) 1.175(4) 0.401(4) 0.05(2) Uiso 1 1 d . . .
B7'_2 B 0.1670(8) 1.1081(4) 0.2259(4) 0.0303(17) Uani 1 1 d . . .
H157_2 H 0.253(6) 1.140(4) 0.208(4) 0.042(19) Uiso 1 1 d . . .
B8'_2 B 0.0245(9) 1.1680(4) 0.2636(4) 0.039(2) Uani 1 1 d . . .
H151_2 H -0.071(7) 1.130(4) 0.220(4) 0.041(19) Uiso 1 1 d . . .
H155_2 H 0.024(7) 1.227(4) 0.255(4) 0.05(2) Uiso 1 1 d . . .
B9'_2 B -0.1283(9) 1.1227(5) 0.2748(4) 0.037(2) Uani 1 1 d . . .
H148_2 H -0.221(7) 1.146(4) 0.270(4) 0.033(18) Uiso 1 1 d . . .
H156_2 H -0.133(7) 1.048(4) 0.259(4) 0.05(2) Uiso 1 1 d . . .
B10'_2 B -0.0790(8) 1.0420(4) 0.3233(4) 0.0316(18) Uani 1 1 d . . .
H147_2 H -0.151(6) 1.015(4) 0.352(4) 0.040(19) Uiso 1 1 d . . .
C11_2 C -0.0034(8) 0.8581(6) 0.4286(5) 0.063(3) Uani 1 1 d . . .
H11A_2 H -0.0842 0.8362 0.3963 0.094 Uiso 1 1 calc R . .
H11B_2 H -0.0082 0.9154 0.4402 0.094 Uiso 1 1 calc R . .
H11C_2 H 0.0064 0.8361 0.4756 0.094 Uiso 1 1 calc R . .
C12_2 C 0.1430(7) 0.7287(4) 0.3677(4) 0.0447(19) Uani 1 1 d . . .
H12A_2 H 0.2169 0.7120 0.3408 0.067 Uiso 1 1 calc R . .
H12B_2 H 0.0608 0.7051 0.3382 0.067 Uiso 1 1 calc R . .
H12C_2 H 0.1553 0.7117 0.4172 0.067 Uiso 1 1 calc R . .
P11_2 P 0.13563(18) 0.83330(9) 0.38016(9) 0.0300(4) Uani 1 1 d . . .
C131_2 C 0.2857(7) 0.8687(3) 0.4411(3) 0.0305(15) Uani 1 1 d . . .
C132_2 C 0.2871(9) 0.9138(4) 0.5114(3) 0.045(2) Uani 1 1 d . . .
H132_2 H 0.2070 0.9291 0.5291 0.054 Uiso 1 1 calc R . .
C133_2 C 0.4067(11) 0.9366(4) 0.5561(4) 0.057(3) Uani 1 1 d . . .
H133_2 H 0.4080 0.9673 0.6047 0.068 Uiso 1 1 calc R . .
C134_2 C 0.5231(9) 0.9153(4) 0.5308(4) 0.049(2) Uani 1 1 d . . .
H134_2 H 0.6043 0.9320 0.5616 0.059 Uiso 1 1 calc R . .
C135_2 C 0.5226(8) 0.8700(4) 0.4613(4) 0.0442(19) Uani 1 1 d . . .
H135_2 H 0.6032 0.8541 0.4445 0.053 Uiso 1 1 calc R . .
C136_2 C 0.4045(7) 0.8474(3) 0.4156(4) 0.0319(16) Uani 1 1 d . . .
H136_2 H 0.4042 0.8173 0.3668 0.038 Uiso 1 1 calc R . .

loop_
_atom_site_aniso_label
_atom_site_aniso_U_11
_atom_site_aniso_U_22
_atom_site_aniso_U_33
_atom_site_aniso_U_23
_atom_site_aniso_U_13
_atom_site_aniso_U_12
Ir9_1 0.01584(15) 0.02425(12) 0.01749(11) 0.00487(9) -0.00040(11) -0.00044(10)
C1_1 0.014(4) 0.044(3) 0.031(3) 0.018(3) -0.011(3) -0.002(3)
C2_1 0.022(4) 0.047(4) 0.021(3) 0.009(3) -0.009(3) 0.001(3)
C3_1 0.011(4) 0.042(3) 0.032(3) 0.007(3) -0.014(3) -0.007(3)
C4_1 0.013(4) 0.045(4) 0.035(3) 0.017(3) -0.004(3) 0.002(3)
C5_1 0.012(4) 0.040(3) 0.037(3) 0.012(3) -0.008(3) 0.007(3)
C6_1 0.044(6) 0.054(4) 0.054(4) 0.033(4) 0.002(4) 0.002(4)
C7_1 0.051(6) 0.080(5) 0.025(3) 0.000(4) 0.002(4) 0.002(5)
C8_1 0.044(6) 0.051(4) 0.048(4) 0.001(3) -0.014(4) -0.016(4)
C9_1 0.027(5) 0.078(5) 0.040(4) 0.017(4) 0.008(4) -0.004(4)
C10_1 0.038(5) 0.048(4) 0.061(5) 0.007(4) -0.007(4) 0.020(4)
B1_1 0.021(4) 0.035(3) 0.022(3) 0.002(3) 0.004(3) 0.002(3)
B2_1 0.015(4) 0.030(3) 0.021(3) 0.005(2) 0.001(3) 0.007(3)
B3_1 0.021(4) 0.028(3) 0.022(3) 0.005(3) -0.001(3) -0.006(3)
B4_1 0.030(5) 0.035(4) 0.022(3) 0.006(3) 0.006(3) -0.002(3)
B5_1 0.024(4) 0.030(3) 0.016(3) -0.002(2) 0.001(3) -0.002(3)
B6_1 0.027(5) 0.021(3) 0.023(3) 0.000(2) -0.001(3) 0.006(3)
B7_1 0.019(4) 0.021(3) 0.020(3) 0.005(2) -0.003(3) 0.002(3)
B8_1 0.024(4) 0.024(3) 0.023(3) 0.006(2) 0.000(3) 0.002(3)
B10_1 0.024(5) 0.027(3) 0.020(3) 0.003(2) -0.002(3) -0.002(3)
B11_1 0.014(4) 0.020(3) 0.021(3) 0.005(2) 0.001(3) -0.002(3)
B1'_1 0.036(5) 0.026(3) 0.017(3) -0.001(2) 0.001(3) 0.001(3)
B2'_1 0.027(5) 0.019(3) 0.022(3) 0.006(2) -0.003(3) 0.002(3)
B3'_1 0.043(6) 0.022(3) 0.032(4) 0.001(3) 0.000(4) 0.001(3)
B4'_1 0.040(6) 0.029(4) 0.043(4) 0.000(3) -0.007(5) -0.008(4)
B7'_1 0.032(5) 0.023(3) 0.029(3) 0.007(3) -0.007(4) 0.000(3)
B8'_1 0.053(7) 0.028(4) 0.040(4) 0.007(3) -0.005(5) -0.013(4)
B9'_1 0.036(6) 0.051(5) 0.045(5) 0.004(4) -0.005(5) -0.020(4)
B10'_1 0.029(5) 0.036(4) 0.033(4) 0.004(3) -0.005(4) 0.000(4)
C11_1 0.056(6) 0.057(4) 0.034(4) 0.011(3) 0.022(4) 0.013(4)
C12_1 0.049(5) 0.029(3) 0.043(4) 0.018(3) 0.003(4) -0.006(3)
P11_1 0.0317(11) 0.0222(7) 0.0214(7) 0.0065(5) 0.0037(8) 0.0056(7)
C131_1 0.045(5) 0.022(3) 0.030(3) 0.012(2) -0.009(4) 0.002(3)
C132_1 0.076(7) 0.028(3) 0.027(3) 0.008(3) -0.014(4) 0.000(4)
C133_1 0.093(9) 0.034(4) 0.043(4) 0.013(3) -0.021(6) -0.017(5)
C134_1 0.069(8) 0.054(5) 0.063(6) 0.035(4) -0.046(6) -0.033(5)
C135_1 0.040(6) 0.057(5) 0.071(6) 0.034(4) -0.024(5) -0.009(4)
C136_1 0.039(5) 0.034(3) 0.038(4) 0.012(3) -0.012(4) -0.004(3)
Ir9_2 0.01451(15) 0.02491(11) 0.01376(11) 0.00302(8) 0.00229(11) -0.00007(10)
C1_2 0.015(4) 0.044(3) 0.029(3) 0.009(3) 0.005(3) -0.006(3)
C2_2 0.019(4) 0.050(4) 0.024(3) 0.017(3) 0.009(3) 0.003(3)
C3_2 0.022(4) 0.049(4) 0.020(3) 0.002(3) 0.005(3) -0.001(3)
C4_2 0.030(4) 0.045(4) 0.031(3) 0.002(3) 0.017(3) 0.003(3)
C5_2 0.013(4) 0.042(3) 0.032(3) 0.015(3) 0.004(3) 0.005(3)
C6_2 0.044(5) 0.049(4) 0.050(4) 0.001(3) 0.014(4) -0.020(4)
C7_2 0.045(5) 0.067(5) 0.041(4) 0.030(4) 0.015(4) 0.009(4)
C8_2 0.050(6) 0.077(5) 0.020(3) -0.002(3) 0.010(4) -0.017(4)
C9_2 0.064(6) 0.044(4) 0.073(6) -0.004(4) 0.041(5) 0.014(4)
C10_2 0.020(4) 0.081(5) 0.048(4) 0.030(4) 0.004(4) 0.008(4)
B1_2 0.020(4) 0.033(3) 0.022(3) -0.002(3) 0.002(3) -0.003(3)
B2_2 0.018(4) 0.025(3) 0.028(3) 0.004(3) 0.001(3) -0.003(3)
B3_2 0.019(4) 0.037(4) 0.019(3) 0.007(3) 0.003(3) 0.004(3)
B4_2 0.013(4) 0.034(3) 0.019(3) 0.008(3) -0.002(3) 0.000(3)
B5_2 0.024(5) 0.024(3) 0.024(3) 0.000(3) 0.001(3) -0.002(3)
B6_2 0.023(4) 0.023(3) 0.029(3) 0.004(3) 0.006(3) 0.002(3)
B7_2 0.028(4) 0.023(3) 0.018(3) 0.004(2) 0.012(3) 0.003(3)
B8_2 0.023(4) 0.022(3) 0.019(3) 0.006(2) 0.001(3) -0.001(3)
B10_2 0.021(4) 0.024(3) 0.024(3) 0.004(2) 0.004(3) 0.004(3)
B11_2 0.025(4) 0.024(3) 0.024(3) 0.008(2) 0.009(3) 0.003(3)
B1'_2 0.032(5) 0.034(3) 0.017(3) 0.004(3) -0.003(3) 0.008(3)
B2'_2 0.022(5) 0.029(3) 0.020(3) 0.005(3) -0.001(3) 0.004(3)
B3'_2 0.041(6) 0.029(3) 0.027(3) -0.002(3) 0.001(4) 0.001(3)
B4'_2 0.047(6) 0.031(3) 0.026(3) 0.002(3) 0.013(4) 0.017(3)
B7'_2 0.039(5) 0.023(3) 0.029(3) 0.001(3) 0.009(4) 0.001(3)
B8'_2 0.059(6) 0.028(3) 0.034(4) 0.006(3) 0.016(4) 0.014(4)
B9'_2 0.040(6) 0.041(4) 0.032(4) 0.005(3) 0.009(4) 0.023(4)
B10'_2 0.037(5) 0.042(4) 0.018(3) 0.007(3) 0.008(4) 0.007(3)
C11_2 0.048(6) 0.107(7) 0.049(5) 0.043(5) 0.026(5) 0.018(5)
C12_2 0.033(5) 0.043(4) 0.061(5) 0.033(3) -0.013(4) -0.007(3)
P11_2 0.0285(11) 0.0406(9) 0.0265(8) 0.0199(7) 0.0060(8) 0.0068(7)
C131_2 0.037(5) 0.029(3) 0.028(3) 0.013(2) 0.003(3) 0.002(3)
C132_2 0.074(7) 0.038(3) 0.024(3) 0.012(3) 0.005(4) 0.012(4)
C133_2 0.111(9) 0.034(4) 0.025(4) 0.012(3) 0.001(5) -0.009(5)
C134_2 0.061(7) 0.038(4) 0.042(4) 0.020(3) -0.026(5) -0.019(4)
C135_2 0.044(6) 0.037(3) 0.048(4) 0.012(3) -0.011(4) -0.007(4)
C136_2 0.038(5) 0.030(3) 0.027(3) 0.008(2) -0.001(4) 0.003(3)

loop_
_atom_type_symbol
_atom_type_description
_atom_type_scat_dispersion_real
_atom_type_scat_dispersion_imag
_atom_type_scat_source
C C 0.0033 0.0016 'International Tables Vol C Tables 4.2.6.8 and 6.1.1.4'
H H 0.0000 0.0000 'International Tables Vol C Tables 4.2.6.8 and 6.1.1.4'
B B 0.0013 0.0007 'International Tables Vol C Tables 4.2.6.8 and 6.1.1.4'
Ir Ir -1.4442 7.9887 'International Tables Vol C Tables 4.2.6.8 and 6.1.1.4'
P P 0.1023 0.0942 'International Tables Vol C Tables 4.2.6.8 and 6.1.1.4'

loop_
_geom_angle_atom_site_label_1
_geom_angle_atom_site_label_2
_geom_angle_atom_site_label_3
_geom_angle
_geom_angle_site_symmetry_1
_geom_angle_site_symmetry_3
_geom_angle_publ_flag
B4_1 Ir9_1 B5_1 49.4(3) . . ?
B4_1 Ir9_1 B8_1 50.1(2) . . ?
B5_1 Ir9_1 B8_1 85.0(2) . . ?
B4_1 Ir9_1 C4_1 156.6(3) . . ?
B5_1 Ir9_1 C4_1 129.3(2) . . ?
B8_1 Ir9_1 C4_1 144.8(2) . . ?
B4_1 Ir9_1 C5_1 130.8(3) . . ?
B5_1 Ir9_1 C5_1 156.0(2) . . ?
B8_1 Ir9_1 C5_1 113.0(2) . . ?
C4_1 Ir9_1 C5_1 38.1(2) . . ?
B4_1 Ir9_1 B10_1 85.2(3) . . ?
B5_1 Ir9_1 B10_1 47.9(2) . . ?
B8_1 Ir9_1 B10_1 86.3(2) . . ?
C4_1 Ir9_1 B10_1 110.1(2) . . ?
C5_1 Ir9_1 B10_1 143.9(2) . . ?
B4_1 Ir9_1 C3_1 124.0(2) . . ?
B5_1 Ir9_1 C3_1 96.9(2) . . ?
B8_1 Ir9_1 C3_1 168.9(2) . . ?
C4_1 Ir9_1 C3_1 36.9(2) . . ?
C5_1 Ir9_1 C3_1 62.4(2) . . ?
B10_1 Ir9_1 C3_1 103.2(2) . . ?
B4_1 Ir9_1 C1_1 98.3(3) . . ?
B5_1 Ir9_1 C1_1 124.0(2) . . ?
B8_1 Ir9_1 C1_1 108.3(2) . . ?
C4_1 Ir9_1 C1_1 62.1(2) . . ?
C5_1 Ir9_1 C1_1 37.0(2) . . ?
B10_1 Ir9_1 C1_1 163.6(2) . . ?
C3_1 Ir9_1 C1_1 61.6(2) . . ?
B4_1 Ir9_1 C2_1 95.2(2) . . ?
B5_1 Ir9_1 C2_1 94.4(2) . . ?
B8_1 Ir9_1 C2_1 132.5(2) . . ?
C4_1 Ir9_1 C2_1 61.5(2) . . ?
C5_1 Ir9_1 C2_1 61.9(2) . . ?
B10_1 Ir9_1 C2_1 127.1(2) . . ?
C3_1 Ir9_1 C2_1 36.6(2) . . ?
C1_1 Ir9_1 C2_1 36.8(2) . . ?
B4_1 Ir9_1 H9_1 117.61(18) . . ?
B5_1 Ir9_1 H9_1 111.38(17) . . ?
B8_1 Ir9_1 H9_1 72.83(16) . . ?
C4_1 Ir9_1 H9_1 85.36(17) . . ?
C5_1 Ir9_1 H9_1 89.77(16) . . ?
B10_1 Ir9_1 H9_1 66.13(16) . . ?
C3_1 Ir9_1 H9_1 116.16(16) . . ?
C1_1 Ir9_1 H9_1 124.57(16) . . ?
C2_1 Ir9_1 H9_1 146.59(16) . . ?
C5_1 C1_1 C2_1 107.7(5) . . ?
C5_1 C1_1 C6_1 126.9(6) . . ?
C2_1 C1_1 C6_1 125.4(6) . . ?
C5_1 C1_1 Ir9_1 69.2(3) . . ?
C2_1 C1_1 Ir9_1 72.0(3) . . ?
C6_1 C1_1 Ir9_1 125.8(5) . . ?
C3_1 C2_1 C1_1 108.0(5) . . ?
C3_1 C2_1 C7_1 125.5(6) . . ?
C1_1 C2_1 C7_1 126.5(6) . . ?
C3_1 C2_1 Ir9_1 70.6(3) . . ?
C1_1 C2_1 Ir9_1 71.1(3) . . ?
C7_1 C2_1 Ir9_1 125.8(5) . . ?
C4_1 C3_1 C2_1 108.4(5) . . ?
C4_1 C3_1 C8_1 125.4(6) . . ?
C2_1 C3_1 C8_1 126.1(6) . . ?
C4_1 C3_1 Ir9_1 70.0(3) . . ?
C2_1 C3_1 Ir9_1 72.9(3) . . ?
C8_1 C3_1 Ir9_1 124.7(5) . . ?
C3_1 C4_1 C5_1 108.2(5) . . ?
C3_1 C4_1 C9_1 126.1(6) . . ?
C5_1 C4_1 C9_1 125.5(6) . . ?
C3_1 C4_1 Ir9_1 73.1(4) . . ?
C5_1 C4_1 Ir9_1 71.0(4) . . ?
C9_1 C4_1 Ir9_1 126.0(5) . . ?
C1_1 C5_1 C4_1 107.7(5) . . ?
C1_1 C5_1 C10_1 126.3(6) . . ?
C4_1 C5_1 C10_1 125.6(6) . . ?
C1_1 C5_1 Ir9_1 73.7(4) . . ?
C4_1 C5_1 Ir9_1 71.0(4) . . ?
C10_1 C5_1 Ir9_1 126.9(5) . . ?
B5_1 B1_1 B2_1 109.6(5) . . ?
B5_1 B1_1 B3_1 110.3(5) . . ?
B2_1 B1_1 B3_1 60.6(4) . . ?
B5_1 B1_1 B4_1 62.4(4) . . ?
B2_1 B1_1 B4_1 109.9(5) . . ?
B3_1 B1_1 B4_1 60.3(4) . . ?
B5_1 B1_1 B6_1 60.7(4) . . ?
B2_1 B1_1 B6_1 60.4(4) . . ?
B3_1 B1_1 B6_1 109.6(4) . . ?
B4_1 B1_1 B6_1 111.2(5) . . ?
B5_1 B1_1 H1_1 124(3) . . ?
B2_1 B1_1 H1_1 117(3) . . ?
B3_1 B1_1 H1_1 118(3) . . ?
B4_1 B1_1 H1_1 121(3) . . ?
B6_1 B1_1 H1_1 121(3) . . ?
B1_1 B2_1 B11_1 108.6(5) . . ?
B1_1 B2_1 B3_1 59.8(4) . . ?
B11_1 B2_1 B3_1 110.1(5) . . ?
B1_1 B2_1 B6_1 60.6(4) . . ?
B11_1 B2_1 B6_1 59.8(3) . . ?
B3_1 B2_1 B6_1 109.1(5) . . ?
B1_1 B2_1 B7_1 110.4(5) . . ?
B11_1 B2_1 B7_1 64.2(3) . . ?
B3_1 B2_1 B7_1 60.4(4) . . ?
B6_1 B2_1 B7_1 112.8(5) . . ?
B1_1 B2_1 H2_1 123(3) . . ?
B11_1 B2_1 H2_1 120(3) . . ?
B3_1 B2_1 H2_1 121(3) . . ?
B6_1 B2_1 H2_1 121(3) . . ?
B7_1 B2_1 H2_1 117(3) . . ?
B1_1 B3_1 B2_1 59.6(4) . . ?
B1_1 B3_1 B4_1 60.2(4) . . ?
B2_1 B3_1 B4_1 109.0(5) . . ?
B1_1 B3_1 B7_1 110.3(4) . . ?
B2_1 B3_1 B7_1 60.5(3) . . ?
B4_1 B3_1 B7_1 113.5(5) . . ?
B1_1 B3_1 B8_1 109.6(5) . . ?
B2_1 B3_1 B8_1 109.2(4) . . ?
B4_1 B3_1 B8_1 62.1(4) . . ?
B7_1 B3_1 B8_1 62.5(4) . . ?
B1_1 B3_1 H3_1 120(3) . . ?
B2_1 B3_1 H3_1 122(3) . . ?
B4_1 B3_1 H3_1 119(3) . . ?
B7_1 B3_1 H3_1 120(3) . . ?
B8_1 B3_1 H3_1 121(3) . . ?
B1_1 B4_1 B3_1 59.4(4) . . ?
B1_1 B4_1 B5_1 58.3(4) . . ?
B3_1 B4_1 B5_1 106.3(5) . . ?
B1_1 B4_1 B8_1 107.3(5) . . ?
B3_1 B4_1 B8_1 60.0(4) . . ?
B5_1 B4_1 B8_1 108.0(4) . . ?
B1_1 B4_1 Ir9_1 118.1(4) . . ?
B3_1 B4_1 Ir9_1 119.2(4) . . ?
B5_1 B4_1 Ir9_1 66.0(3) . . ?
B8_1 B4_1 Ir9_1 65.9(3) . . ?
B1_1 B4_1 H4_1 119(3) . . ?
B3_1 B4_1 H4_1 117(3) . . ?
B5_1 B4_1 H4_1 125(3) . . ?
B8_1 B4_1 H4_1 122(3) . . ?
Ir9_1 B4_1 H4_1 114(3) . . ?
B1_1 B5_1 B6_1 60.5(4) . . ?
B1_1 B5_1 B10_1 110.0(5) . . ?
B6_1 B5_1 B10_1 61.0(4) . . ?
B1_1 B5_1 B4_1 59.4(4) . . ?
B6_1 B5_1 B4_1 108.6(5) . . ?
B10_1 B5_1 B4_1 110.6(4) . . ?
B1_1 B5_1 Ir9_1 117.8(4) . . ?
B6_1 B5_1 Ir9_1 120.1(4) . . ?
B10_1 B5_1 Ir9_1 66.9(3) . . ?
B4_1 B5_1 Ir9_1 64.6(3) . . ?
B1_1 B5_1 H5_1 120(2) . . ?
B6_1 B5_1 H5_1 116(2) . . ?
B10_1 B5_1 H5_1 118(2) . . ?
B4_1 B5_1 H5_1 125(2) . . ?
Ir9_1 B5_1 H5_1 113(2) . . ?
B11_1 B6_1 B2_1 59.5(3) . . ?
B11_1 B6_1 B1_1 107.2(4) . . ?
B2_1 B6_1 B1_1 59.0(4) . . ?
B11_1 B6_1 B5_1 109.8(5) . . ?
B2_1 B6_1 B5_1 106.9(5) . . ?
B1_1 B6_1 B5_1 58.8(4) . . ?
B11_1 B6_1 B10_1 63.8(4) . . ?
B2_1 B6_1 B10_1 110.5(4) . . ?
B1_1 B6_1 B10_1 107.7(5) . . ?
B5_1 B6_1 B10_1 59.8(4) . . ?
B11_1 B6_1 H6_1 122(4) . . ?
B2_1 B6_1 H6_1 124(4) . . ?
B1_1 B6_1 H6_1 123(4) . . ?
B5_1 B6_1 H6_1 120(4) . . ?
B10_1 B6_1 H6_1 119(4) . . ?
B1'_1 B7_1 B3_1 139.6(5) . . ?
B1'_1 B7_1 B2_1 142.0(5) . . ?
B3_1 B7_1 B2_1 59.1(4) . . ?
B1'_1 B7_1 B2'_1 59.4(4) . . ?
B3_1 B7_1 B2'_1 115.8(5) . . ?
B2_1 B7_1 B2'_1 155.1(5) . . ?
B1'_1 B7_1 B8_1 111.9(5) . . ?
B3_1 B7_1 B8_1 59.3(4) . . ?
B2_1 B7_1 B8_1 105.7(4) . . ?
B2'_1 B7_1 B8_1 58.6(4) . . ?
B1'_1 B7_1 B11_1 116.5(4) . . ?
B3_1 B7_1 B11_1 103.6(4) . . ?
B2_1 B7_1 B11_1 57.0(3) . . ?
B2'_1 B7_1 B11_1 105.6(4) . . ?
B8_1 B7_1 B11_1 104.5(4) . . ?
B1'_1 B7_1 B10'_1 52.4(4) . . ?
B3_1 B7_1 B10'_1 96.3(4) . . ?
B2_1 B7_1 B10'_1 102.0(5) . . ?
B2'_1 B7_1 B10'_1 102.8(4) . . ?
B8_1 B7_1 B10'_1 122.0(4) . . ?
B11_1 B7_1 B10'_1 133.2(5) . . ?
B2'_1 B8_1 B3_1 115.0(5) . . ?
B2'_1 B8_1 B4_1 159.1(5) . . ?
B3_1 B8_1 B4_1 57.8(4) . . ?
B2'_1 B8_1 B7_1 58.9(4) . . ?
B3_1 B8_1 B7_1 58.2(4) . . ?
B4_1 B8_1 B7_1 106.4(5) . . ?
B2'_1 B8_1 B7'_1 56.8(3) . . ?
B3_1 B8_1 B7'_1 120.9(5) . . ?
B4_1 B8_1 B7'_1 144.0(5) . . ?
B7_1 B8_1 B7'_1 99.0(4) . . ?
B2'_1 B8_1 Ir9_1 109.1(4) . . ?
B3_1 B8_1 Ir9_1 115.6(4) . . ?
B4_1 B8_1 Ir9_1 64.0(3) . . ?
B7_1 B8_1 Ir9_1 121.5(4) . . ?
B7'_1 B8_1 Ir9_1 122.0(4) . . ?
B2'_1 B8_1 H8_1 90(3) . . ?
B3_1 B8_1 H8_1 101(3) . . ?
B4_1 B8_1 H8_1 110(3) . . ?
B7_1 B8_1 H8_1 114(3) . . ?
B7'_1 B8_1 H8_1 35(3) . . ?
Ir9_1 B8_1 H8_1 124(3) . . ?
B5_1 B10_1 B6_1 59.2(4) . . ?
B5_1 B10_1 B11_1 103.8(5) . . ?
B6_1 B10_1 B11_1 56.7(3) . . ?
B5_1 B10_1 Ir9_1 65.1(3) . . ?
B6_1 B10_1 Ir9_1 117.1(4) . . ?
B11_1 B10_1 Ir9_1 116.3(3) . . ?
B5_1 B10_1 H10_1 129(3) . . ?
B6_1 B10_1 H10_1 119(3) . . ?
B11_1 B10_1 H10_1 115(3) . . ?
Ir9_1 B10_1 H10_1 118(3) . . ?
B5_1 B10_1 H101_1 125(3) . . ?
B6_1 B10_1 H101_1 97(3) . . ?
B11_1 B10_1 H101_1 41(3) . . ?
Ir9_1 B10_1 H101_1 92(3) . . ?
H10_1 B10_1 H101_1 105(4) . . ?
B2_1 B11_1 B6_1 60.7(4) . . ?
B2_1 B11_1 B7_1 58.9(3) . . ?
B6_1 B11_1 B7_1 109.2(4) . . ?
B2_1 B11_1 B10_1 107.9(4) . . ?
B6_1 B11_1 B10_1 59.4(4) . . ?
B7_1 B11_1 B10_1 110.8(4) . . ?
B2_1 B11_1 P11_1 122.4(5) . . ?
B6_1 B11_1 P11_1 117.3(4) . . ?
B7_1 B11_1 P11_1 124.2(4) . . ?
B10_1 B11_1 P11_1 118.5(4) . . ?
B2_1 B11_1 H101_1 128(3) . . ?
B6_1 B11_1 H101_1 100(3) . . ?
B7_1 B11_1 H101_1 91(3) . . ?
B10_1 B11_1 H101_1 41(3) . . ?
P11_1 B11_1 H101_1 109(3) . . ?
B10'_1 B1'_1 B3'_1 108.2(5) . . ?
B10'_1 B1'_1 B2'_1 119.8(5) . . ?
B3'_1 B1'_1 B2'_1 58.3(4) . . ?
B10'_1 B1'_1 B7_1 71.9(4) . . ?
B3'_1 B1'_1 B7_1 106.7(5) . . ?
B2'_1 B1'_1 B7_1 60.8(4) . . ?
B10'_1 B1'_1 B4'_1 60.1(4) . . ?
B3'_1 B1'_1 B4'_1 59.8(4) . . ?
B2'_1 B1'_1 B4'_1 112.4(5) . . ?
B7_1 B1'_1 B4'_1 118.0(5) . . ?
B10'_1 B1'_1 H1'_1 120(3) . . ?
B3'_1 B1'_1 H1'_1 122(3) . . ?
B2'_1 B1'_1 H1'_1 114(3) . . ?
B7_1 B1'_1 H1'_1 117(3) . . ?
B4'_1 B1'_1 H1'_1 120(3) . . ?
B3'_1 B2'_1 B7'_1 60.3(4) . . ?
B3'_1 B2'_1 B1'_1 60.5(4) . . ?
B7'_1 B2'_1 B1'_1 108.6(5) . . ?
B3'_1 B2'_1 B8_1 117.1(5) . . ?
B7'_1 B2'_1 B8_1 64.6(4) . . ?
B1'_1 B2'_1 B8_1 115.8(5) . . ?
B3'_1 B2'_1 B7_1 107.7(5) . . ?
B7'_1 B2'_1 B7_1 107.1(5) . . ?
B1'_1 B2'_1 B7_1 59.8(4) . . ?
B8_1 B2'_1 B7_1 62.6(4) . . ?
B3'_1 B2'_1 H2'_1 115(3) . . ?
B7'_1 B2'_1 H2'_1 122(3) . . ?
B1'_1 B2'_1 H2'_1 116(3) . . ?
B8_1 B2'_1 H2'_1 119(3) . . ?
B7_1 B2'_1 H2'_1 126(3) . . ?
B2'_1 B3'_1 B7'_1 60.9(4) . . ?
B2'_1 B3'_1 B8'_1 114.9(5) . . ?
B7'_1 B3'_1 B8'_1 66.8(4) . . ?
B2'_1 B3'_1 B1'_1 61.2(4) . . ?
B7'_1 B3'_1 B1'_1 109.6(5) . . ?
B8'_1 B3'_1 B1'_1 107.6(6) . . ?
B2'_1 B3'_1 B4'_1 116.3(5) . . ?
B7'_1 B3'_1 B4'_1 119.2(6) . . ?
B8'_1 B3'_1 B4'_1 61.8(5) . . ?
B1'_1 B3'_1 B4'_1 61.2(4) . . ?
B2'_1 B3'_1 H3'_1 120(3) . . ?
B7'_1 B3'_1 H3'_1 116(3) . . ?
B8'_1 B3'_1 H3'_1 117(3) . . ?
B1'_1 B3'_1 H3'_1 125(3) . . ?
B4'_1 B3'_1 H3'_1 114(3) . . ?
B9'_1 B4'_1 B10'_1 61.4(5) . . ?
B9'_1 B4'_1 B3'_1 111.5(6) . . ?
B10'_1 B4'_1 B3'_1 105.3(5) . . ?
B9'_1 B4'_1 B1'_1 109.2(5) . . ?
B10'_1 B4'_1 B1'_1 57.4(4) . . ?
B3'_1 B4'_1 B1'_1 59.0(4) . . ?
B9'_1 B4'_1 B8'_1 61.8(6) . . ?
B10'_1 B4'_1 B8'_1 104.6(5) . . ?
B3'_1 B4'_1 B8'_1 58.5(5) . . ?
B1'_1 B4'_1 B8'_1 103.4(5) . . ?
B9'_1 B4'_1 H4'_1 124(4) . . ?
B10'_1 B4'_1 H4'_1 129(4) . . ?
B3'_1 B4'_1 H4'_1 115(4) . . ?
B1'_1 B4'_1 H4'_1 121(4) . . ?
B8'_1 B4'_1 H4'_1 122(4) . . ?
B3'_1 B7'_1 B2'_1 58.8(4) . . ?
B3'_1 B7'_1 B8_1 110.5(5) . . ?
B2'_1 B7'_1 B8_1 58.6(3) . . ?
B3'_1 B7'_1 B8'_1 56.7(4) . . ?
B2'_1 B7'_1 B8'_1 105.1(5) . . ?
B8_1 B7'_1 B8'_1 118.2(6) . . ?
B3'_1 B7'_1 H8_1 135(4) . . ?
B2'_1 B7'_1 H8_1 103(3) . . ?
B8_1 B7'_1 H8_1 46(3) . . ?
B8'_1 B7'_1 H8_1 97(3) . . ?
B3'_1 B7'_1 H7'_1 116(3) . . ?
B2'_1 B7'_1 H7'_1 123(3) . . ?
B8_1 B7'_1 H7'_1 122(3) . . ?
B8'_1 B7'_1 H7'_1 116(3) . . ?
H8_1 B7'_1 H7'_1 109(5) . . ?
B3'_1 B8'_1 B9'_1 107.1(6) . . ?
B3'_1 B8'_1 B4'_1 59.7(5) . . ?
B9'_1 B8'_1 B4'_1 55.4(5) . . ?
B3'_1 B8'_1 B7'_1 56.4(4) . . ?
B9'_1 B8'_1 B7'_1 121.2(5) . . ?
B4'_1 B8'_1 B7'_1 108.7(5) . . ?
B3'_1 B8'_1 H89'_1 125(3) . . ?
B9'_1 B8'_1 H89'_1 41(3) . . ?
B4'_1 B8'_1 H89'_1 93(3) . . ?
B7'_1 B8'_1 H89'_1 98(3) . . ?
B3'_1 B8'_1 H8'_1 122(4) . . ?
B9'_1 B8'_1 H8'_1 118(4) . . ?
B4'_1 B8'_1 H8'_1 122(4) . . ?
B7'_1 B8'_1 H8'_1 117(4) . . ?
H89'_1 B8'_1 H8'_1 113(5) . . ?
B4'_1 B9'_1 B10'_1 61.7(5) . . ?
B4'_1 B9'_1 B8'_1 62.8(5) . . ?
B10'_1 B9'_1 B8'_1 105.5(6) . . ?
B4'_1 B9'_1 H89'_1 101(3) . . ?
B10'_1 B9'_1 H89'_1 114(3) . . ?
B8'_1 B9'_1 H89'_1 41(3) . . ?
B4'_1 B9'_1 H9'_1 130(3) . . ?
B10'_1 B9'_1 H9'_1 131(3) . . ?
B8'_1 B9'_1 H9'_1 122(3) . . ?
H89'_1 B9'_1 H9'_1 109(4) . . ?
B4'_1 B9'_1 H91'_1 106(3) . . ?
B10'_1 B9'_1 H91'_1 45(3) . . ?
B8'_1 B9'_1 H91'_1 120(3) . . ?
H89'_1 B9'_1 H91'_1 97(4) . . ?
H9'_1 B9'_1 H91'_1 110(4) . . ?
B1'_1 B10'_1 B9'_1 109.7(6) . . ?
B1'_1 B10'_1 B4'_1 62.5(4) . . ?
B9'_1 B10'_1 B4'_1 56.9(5) . . ?
B1'_1 B10'_1 B7_1 55.6(4) . . ?
B9'_1 B10'_1 B7_1 114.2(6) . . ?
B4'_1 B10'_1 B7_1 107.1(6) . . ?
B1'_1 B10'_1 H91'_1 131(3) . . ?
B9'_1 B10'_1 H91'_1 46(3) . . ?
B4'_1 B10'_1 H91'_1 102(3) . . ?
B7_1 B10'_1 H91'_1 93(3) . . ?
B1'_1 B10'_1 H10'_1 130(3) . . ?
B9'_1 B10'_1 H10'_1 118(3) . . ?
B4'_1 B10'_1 H10'_1 135(3) . . ?
B7_1 B10'_1 H10'_1 113(3) . . ?
C12_1 P11_1 C131_1 107.1(3) . . ?
C12_1 P11_1 C11_1 105.6(3) . . ?
C131_1 P11_1 C11_1 109.0(3) . . ?
C12_1 P11_1 B11_1 111.9(3) . . ?
C131_1 P11_1 B11_1 113.2(3) . . ?
C11_1 P11_1 B11_1 109.7(3) . . ?
C136_1 C131_1 C132_1 120.8(7) . . ?
C136_1 C131_1 P11_1 117.6(5) . . ?
C132_1 C131_1 P11_1 121.6(6) . . ?
C133_1 C132_1 C131_1 119.4(8) . . ?
C132_1 C133_1 C134_1 120.4(8) . . ?
C133_1 C134_1 C135_1 120.8(9) . . ?
C134_1 C135_1 C136_1 119.0(9) . . ?
C131_1 C136_1 C135_1 119.6(7) . . ?
B4_2 Ir9_2 B5_2 49.4(3) . . ?
B4_2 Ir9_2 B8_2 49.5(2) . . ?
B5_2 Ir9_2 B8_2 85.2(2) . . ?
B4_2 Ir9_2 C1_2 132.2(2) . . ?
B5_2 Ir9_2 C1_2 157.3(2) . . ?
B8_2 Ir9_2 C1_2 112.4(2) . . ?
B4_2 Ir9_2 C5_2 158.1(2) . . ?
B5_2 Ir9_2 C5_2 129.0(2) . . ?
B8_2 Ir9_2 C5_2 144.7(2) . . ?
C1_2 Ir9_2 C5_2 38.4(2) . . ?
B4_2 Ir9_2 B10_2 84.8(3) . . ?
B5_2 Ir9_2 B10_2 48.0(3) . . ?
B8_2 Ir9_2 B10_2 86.5(2) . . ?
C1_2 Ir9_2 B10_2 142.6(3) . . ?
C5_2 Ir9_2 B10_2 109.3(2) . . ?
B4_2 Ir9_2 C4_2 124.6(2) . . ?
B5_2 Ir9_2 C4_2 97.2(2) . . ?
B8_2 Ir9_2 C4_2 168.1(2) . . ?
C1_2 Ir9_2 C4_2 62.6(2) . . ?
C5_2 Ir9_2 C4_2 37.1(2) . . ?
B10_2 Ir9_2 C4_2 103.8(2) . . ?
B4_2 Ir9_2 C2_2 99.7(2) . . ?
B5_2 Ir9_2 C2_2 125.7(2) . . ?
B8_2 Ir9_2 C2_2 107.5(2) . . ?
C1_2 Ir9_2 C2_2 37.0(2) . . ?
C5_2 Ir9_2 C2_2 62.5(2) . . ?
B10_2 Ir9_2 C2_2 164.9(2) . . ?
C4_2 Ir9_2 C2_2 61.7(2) . . ?
B4_2 Ir9_2 C3_2 96.4(2) . . ?
B5_2 Ir9_2 C3_2 95.7(2) . . ?
B8_2 Ir9_2 C3_2 131.9(2) . . ?
C1_2 Ir9_2 C3_2 62.0(2) . . ?
C5_2 Ir9_2 C3_2 61.7(2) . . ?
B10_2 Ir9_2 C3_2 128.5(2) . . ?
C4_2 Ir9_2 C3_2 36.5(2) . . ?
C2_2 Ir9_2 C3_2 36.9(2) . . ?
B4_2 Ir9_2 H9_2 112.70(16) . . ?
B5_2 Ir9_2 H9_2 107.54(17) . . ?
B8_2 Ir9_2 H9_2 69.80(17) . . ?
C1_2 Ir9_2 H9_2 92.46(16) . . ?
C5_2 Ir9_2 H9_2 88.93(16) . . ?
B10_2 Ir9_2 H9_2 63.07(17) . . ?
C4_2 Ir9_2 H9_2 119.96(18) . . ?
C2_2 Ir9_2 H9_2 126.55(16) . . ?
C3_2 Ir9_2 H9_2 150.28(16) . . ?
C2_2 C1_2 C5_2 107.7(5) . . ?
C2_2 C1_2 C6_2 127.1(6) . . ?
C5_2 C1_2 C6_2 124.8(6) . . ?
C2_2 C1_2 Ir9_2 73.3(3) . . ?
C5_2 C1_2 Ir9_2 71.0(3) . . ?
C6_2 C1_2 Ir9_2 126.5(4) . . ?
C1_2 C2_2 C3_2 107.8(6) . . ?
C1_2 C2_2 C7_2 125.6(6) . . ?
C3_2 C2_2 C7_2 126.5(6) . . ?
C1_2 C2_2 Ir9_2 69.6(3) . . ?
C3_2 C2_2 Ir9_2 71.8(3) . . ?
C7_2 C2_2 Ir9_2 126.4(4) . . ?
C4_2 C3_2 C2_2 108.7(5) . . ?
C4_2 C3_2 C8_2 124.6(6) . . ?
C2_2 C3_2 C8_2 126.6(6) . . ?
C4_2 C3_2 Ir9_2 71.3(3) . . ?
C2_2 C3_2 Ir9_2 71.2(3) . . ?
C8_2 C3_2 Ir9_2 126.5(4) . . ?
C3_2 C4_2 C5_2 108.3(6) . . ?
C3_2 C4_2 C9_2 126.8(6) . . ?
C5_2 C4_2 C9_2 124.9(7) . . ?
C3_2 C4_2 Ir9_2 72.2(3) . . ?
C5_2 C4_2 Ir9_2 69.9(3) . . ?
C9_2 C4_2 Ir9_2 125.3(4) . . ?
C4_2 C5_2 C1_2 107.6(6) . . ?
C4_2 C5_2 C10_2 126.5(6) . . ?
C1_2 C5_2 C10_2 125.7(6) . . ?
C4_2 C5_2 Ir9_2 73.0(4) . . ?
C1_2 C5_2 Ir9_2 70.7(3) . . ?
C10_2 C5_2 Ir9_2 126.0(4) . . ?
B6_2 B1_2 B2_2 60.6(4) . . ?
B6_2 B1_2 B5_2 60.2(4) . . ?
B2_2 B1_2 B5_2 109.0(5) . . ?
B6_2 B1_2 B3_2 109.7(5) . . ?
B2_2 B1_2 B3_2 61.1(4) . . ?
B5_2 B1_2 B3_2 109.1(5) . . ?
B6_2 B1_2 B4_2 110.0(5) . . ?
B2_2 B1_2 B4_2 108.7(4) . . ?
B5_2 B1_2 B4_2 61.9(4) . . ?
B3_2 B1_2 B4_2 59.0(4) . . ?
B6_2 B1_2 H1_2 121(3) . . ?
B2_2 B1_2 H1_2 121(3) . . ?
B5_2 B1_2 H1_2 121(3) . . ?
B3_2 B1_2 H1_2 120(3) . . ?
B4_2 B1_2 H1_2 120(3) . . ?
B11_2 B2_2 B1_2 109.1(5) . . ?
B11_2 B2_2 B6_2 60.2(4) . . ?
B1_2 B2_2 B6_2 59.6(4) . . ?
B11_2 B2_2 B7_2 64.5(4) . . ?
B1_2 B2_2 B7_2 111.2(4) . . ?
B6_2 B2_2 B7_2 113.0(5) . . ?
B11_2 B2_2 B3_2 110.7(5) . . ?
B1_2 B2_2 B3_2 59.6(4) . . ?
B6_2 B2_2 B3_2 107.8(4) . . ?
B7_2 B2_2 B3_2 61.1(4) . . ?
B11_2 B2_2 H2_2 120(3) . . ?
B1_2 B2_2 H2_2 119(3) . . ?
B6_2 B2_2 H2_2 118(3) . . ?
B7_2 B2_2 H2_2 121(3) . . ?
B3_2 B2_2 H2_2 123(3) . . ?
B4_2 B3_2 B1_2 60.8(4) . . ?
B4_2 B3_2 B2_2 108.7(5) . . ?
B1_2 B3_2 B2_2 59.3(4) . . ?
B4_2 B3_2 B8_2 61.9(4) . . ?
B1_2 B3_2 B8_2 109.8(5) . . ?
B2_2 B3_2 B8_2 108.4(5) . . ?
B4_2 B3_2 B7_2 113.3(5) . . ?
B1_2 B3_2 B7_2 109.3(5) . . ?
B2_2 B3_2 B7_2 59.2(4) . . ?
B8_2 B3_2 B7_2 63.0(4) . . ?
B4_2 B3_2 H3_2 120(2) . . ?
B1_2 B3_2 H3_2 117(2) . . ?
B2_2 B3_2 H3_2 119(2) . . ?
B8_2 B3_2 H3_2 125(2) . . ?
B7_2 B3_2 H3_2 121(2) . . ?
B3_2 B4_2 B1_2 60.2(4) . . ?
B3_2 B4_2 B5_2 107.6(5) . . ?
B1_2 B4_2 B5_2 58.7(4) . . ?
B3_2 B4_2 B8_2 60.7(4) . . ?
B1_2 B4_2 B8_2 108.4(4) . . ?
B5_2 B4_2 B8_2 108.4(5) . . ?
B3_2 B4_2 Ir9_2 119.6(4) . . ?
B1_2 B4_2 Ir9_2 118.1(4) . . ?
B5_2 B4_2 Ir9_2 65.5(3) . . ?
B8_2 B4_2 Ir9_2 65.7(3) . . ?
B3_2 B4_2 H4_2 115(3) . . ?
B1_2 B4_2 H4_2 121(2) . . ?
B5_2 B4_2 H4_2 128(2) . . ?
B8_2 B4_2 H4_2 118(2) . . ?
Ir9_2 B4_2 H4_2 113(3) . . ?
B1_2 B5_2 B6_2 59.7(4) . . ?
B1_2 B5_2 B10_2 109.3(4) . . ?
B6_2 B5_2 B10_2 60.6(4) . . ?
B1_2 B5_2 B4_2 59.4(4) . . ?
B6_2 B5_2 B4_2 107.6(4) . . ?
B10_2 B5_2 B4_2 110.1(4) . . ?
B1_2 B5_2 Ir9_2 118.2(4) . . ?
B6_2 B5_2 Ir9_2 119.7(4) . . ?
B10_2 B5_2 Ir9_2 66.9(3) . . ?
B4_2 B5_2 Ir9_2 65.1(3) . . ?
B1_2 B5_2 H145_2 124(3) . . ?
B6_2 B5_2 H145_2 117(3) . . ?
B10_2 B5_2 H145_2 115(3) . . ?
B4_2 B5_2 H145_2 128(3) . . ?
Ir9_2 B5_2 H145_2 110(3) . . ?
B11_2 B6_2 B1_2 107.9(4) . . ?
B11_2 B6_2 B5_2 110.9(4) . . ?
B1_2 B6_2 B5_2 60.1(4) . . ?
B11_2 B6_2 B2_2 58.5(4) . . ?
B1_2 B6_2 B2_2 59.8(4) . . ?
B5_2 B6_2 B2_2 108.3(5) . . ?
B11_2 B6_2 B10_2 64.2(4) . . ?
B1_2 B6_2 B10_2 109.3(5) . . ?
B5_2 B6_2 B10_2 60.2(4) . . ?
B2_2 B6_2 B10_2 110.3(4) . . ?
B11_2 B6_2 H144_2 118(3) . . ?
B1_2 B6_2 H144_2 122(3) . . ?
B5_2 B6_2 H144_2 124(3) . . ?
B2_2 B6_2 H144_2 119(3) . . ?
B10_2 B6_2 H144_2 121(3) . . ?
B1'_2 B7_2 B2_2 142.5(5) . . ?
B1'_2 B7_2 B2'_2 59.5(4) . . ?
B2_2 B7_2 B2'_2 155.1(5) . . ?
B1'_2 B7_2 B3_2 138.0(5) . . ?
B2_2 B7_2 B3_2 59.7(4) . . ?
B2'_2 B7_2 B3_2 114.3(4) . . ?
B1'_2 B7_2 B11_2 118.4(5) . . ?
B2_2 B7_2 B11_2 56.3(4) . . ?
B2'_2 B7_2 B11_2 106.9(5) . . ?
B3_2 B7_2 B11_2 103.3(4) . . ?
B1'_2 B7_2 B8_2 111.6(4) . . ?
B2_2 B7_2 B8_2 105.1(4) . . ?
B2'_2 B7_2 B8_2 58.4(3) . . ?
B3_2 B7_2 B8_2 58.2(3) . . ?
B11_2 B7_2 B8_2 104.5(4) . . ?
B1'_2 B7_2 B10'_2 52.0(4) . . ?
B2_2 B7_2 B10'_2 101.8(4) . . ?
B2'_2 B7_2 B10'_2 102.9(4) . . ?
B3_2 B7_2 B10'_2 96.2(4) . . ?
B11_2 B7_2 B10'_2 133.1(4) . . ?
B8_2 B7_2 B10'_2 122.0(4) . . ?
B3_2 B8_2 B2'_2 115.1(4) . . ?
B3_2 B8_2 B4_2 57.4(3) . . ?
B2'_2 B8_2 B4_2 159.3(5) . . ?
B3_2 B8_2 B7_2 58.9(3) . . ?
B2'_2 B8_2 B7_2 58.5(3) . . ?
B4_2 B8_2 B7_2 106.3(4) . . ?
B3_2 B8_2 B7'_2 119.7(5) . . ?
B2'_2 B8_2 B7'_2 57.6(4) . . ?
B4_2 B8_2 B7'_2 143.0(5) . . ?
B7_2 B8_2 B7'_2 99.2(4) . . ?
B3_2 B8_2 Ir9_2 116.1(4) . . ?
B2'_2 B8_2 Ir9_2 108.9(4) . . ?
B4_2 B8_2 Ir9_2 64.8(3) . . ?
B7_2 B8_2 Ir9_2 120.9(4) . . ?
B7'_2 B8_2 Ir9_2 122.5(4) . . ?
B3_2 B8_2 H141_2 98(2) . . ?
B2'_2 B8_2 H141_2 91(2) . . ?
B4_2 B8_2 H141_2 109(2) . . ?
B7_2 B8_2 H141_2 113(2) . . ?
B7'_2 B8_2 H141_2 35(2) . . ?
Ir9_2 B8_2 H141_2 126(2) . . ?
B5_2 B10_2 B6_2 59.2(4) . . ?
B5_2 B10_2 B11_2 104.4(5) . . ?
B6_2 B10_2 B11_2 57.0(3) . . ?
B5_2 B10_2 Ir9_2 65.2(3) . . ?
B6_2 B10_2 Ir9_2 117.0(4) . . ?
B11_2 B10_2 Ir9_2 116.7(4) . . ?
B5_2 B10_2 H138_2 130(3) . . ?
B6_2 B10_2 H138_2 120(3) . . ?
B11_2 B10_2 H138_2 115(3) . . ?
Ir9_2 B10_2 H138_2 117(3) . . ?
B5_2 B10_2 H142_2 122(3) . . ?
B6_2 B10_2 H142_2 92(2) . . ?
B11_2 B10_2 H142_2 36(2) . . ?
Ir9_2 B10_2 H142_2 95(2) . . ?
H138_2 B10_2 H142_2 108(4) . . ?
B2_2 B11_2 B6_2 61.3(4) . . ?
B2_2 B11_2 B7_2 59.2(4) . . ?
B6_2 B11_2 B7_2 109.6(5) . . ?
B2_2 B11_2 B10_2 108.2(5) . . ?
B6_2 B11_2 B10_2 58.8(4) . . ?
B7_2 B11_2 B10_2 110.7(4) . . ?
B2_2 B11_2 P11_2 120.0(4) . . ?
B6_2 B11_2 P11_2 117.2(4) . . ?
B7_2 B11_2 P11_2 123.2(4) . . ?
B10_2 B11_2 P11_2 120.2(4) . . ?
B2_2 B11_2 H142_2 128(3) . . ?
B6_2 B11_2 H142_2 102(3) . . ?
B7_2 B11_2 H142_2 87(3) . . ?
B10_2 B11_2 H142_2 45(3) . . ?
P11_2 B11_2 H142_2 112(3) . . ?
B10'_2 B1'_2 B7_2 72.3(4) . . ?
B10'_2 B1'_2 B2'_2 120.8(5) . . ?
B7_2 B1'_2 B2'_2 61.2(4) . . ?
B10'_2 B1'_2 B3'_2 107.7(5) . . ?
B7_2 B1'_2 B3'_2 106.7(4) . . ?
B2'_2 B1'_2 B3'_2 58.5(4) . . ?
B10'_2 B1'_2 B4'_2 59.6(4) . . ?
B7_2 B1'_2 B4'_2 117.5(5) . . ?
B2'_2 B1'_2 B4'_2 112.4(5) . . ?
B3'_2 B1'_2 B4'_2 59.3(4) . . ?
B10'_2 B1'_2 H1'_2 118(4) . . ?
B7_2 B1'_2 H1'_2 113(3) . . ?
B2'_2 B1'_2 H1'_2 113(4) . . ?
B3'_2 B1'_2 H1'_2 126(3) . . ?
B4'_2 B1'_2 H1'_2 123(3) . . ?
B3'_2 B2'_2 B1'_2 61.0(4) . . ?
B3'_2 B2'_2 B7'_2 59.4(4) . . ?
B1'_2 B2'_2 B7'_2 108.4(5) . . ?
B3'_2 B2'_2 B8_2 115.3(5) . . ?
B1'_2 B2'_2 B8_2 115.5(5) . . ?
B7'_2 B2'_2 B8_2 63.8(4) . . ?
B3'_2 B2'_2 B7_2 107.0(5) . . ?
B1'_2 B2'_2 B7_2 59.2(4) . . ?
B7'_2 B2'_2 B7_2 106.8(5) . . ?
B8_2 B2'_2 B7_2 63.1(4) . . ?
B3'_2 B2'_2 H2'_2 114(3) . . ?
B1'_2 B2'_2 H2'_2 114(3) . . ?
B7'_2 B2'_2 H2'_2 124(3) . . ?
B8_2 B2'_2 H2'_2 122(3) . . ?
B7_2 B2'_2 H2'_2 125(3) . . ?
B8'_2 B3'_2 B2'_2 115.4(5) . . ?
B8'_2 B3'_2 B7'_2 67.4(5) . . ?
B2'_2 B3'_2 B7'_2 61.5(4) . . ?
B8'_2 B3'_2 B4'_2 61.5(5) . . ?
B2'_2 B3'_2 B4'_2 115.7(5) . . ?
B7'_2 B3'_2 B4'_2 119.5(6) . . ?
B8'_2 B3'_2 B1'_2 107.3(6) . . ?
B2'_2 B3'_2 B1'_2 60.5(4) . . ?
B7'_2 B3'_2 B1'_2 109.7(5) . . ?
B4'_2 B3'_2 B1'_2 61.1(4) . . ?
B8'_2 B3'_2 H3'_2 124(3) . . ?
B2'_2 B3'_2 H3'_2 111(3) . . ?
B7'_2 B3'_2 H3'_2 114(3) . . ?
B4'_2 B3'_2 H3'_2 121(3) . . ?
B1'_2 B3'_2 H3'_2 122(3) . . ?
B9'_2 B4'_2 B10'_2 63.2(5) . . ?
B9'_2 B4'_2 B3'_2 111.7(5) . . ?
B10'_2 B4'_2 B3'_2 105.6(5) . . ?
B9'_2 B4'_2 B8'_2 61.8(5) . . ?
B10'_2 B4'_2 B8'_2 105.6(5) . . ?
B3'_2 B4'_2 B8'_2 57.9(5) . . ?
B9'_2 B4'_2 B1'_2 110.2(5) . . ?
B10'_2 B4'_2 B1'_2 56.7(4) . . ?
B3'_2 B4'_2 B1'_2 59.6(4) . . ?
B8'_2 B4'_2 B1'_2 103.5(5) . . ?
B9'_2 B4'_2 H4'_2 125(4) . . ?
B10'_2 B4'_2 H4'_2 125(4) . . ?
B3'_2 B4'_2 H4'_2 115(4) . . ?
B8'_2 B4'_2 H4'_2 126(4) . . ?
B1'_2 B4'_2 H4'_2 118(4) . . ?
B3'_2 B7'_2 B2'_2 59.1(4) . . ?
B3'_2 B7'_2 B8_2 110.6(5) . . ?
B2'_2 B7'_2 B8_2 58.6(3) . . ?
B3'_2 B7'_2 B8'_2 55.9(4) . . ?
B2'_2 B7'_2 B8'_2 104.4(5) . . ?
B8_2 B7'_2 B8'_2 117.4(5) . . ?
B3'_2 B7'_2 H141_2 133(3) . . ?
B2'_2 B7'_2 H141_2 103(3) . . ?
B8_2 B7'_2 H141_2 47(3) . . ?
B8'_2 B7'_2 H141_2 95(3) . . ?
B3'_2 B7'_2 H157_2 115(3) . . ?
B2'_2 B7'_2 H157_2 119(3) . . ?
B8_2 B7'_2 H157_2 120(3) . . ?
B8'_2 B7'_2 H157_2 120(3) . . ?
H141_2 B7'_2 H157_2 112(4) . . ?
B3'_2 B8'_2 B9'_2 108.7(6) . . ?
B3'_2 B8'_2 B4'_2 60.6(4) . . ?
B9'_2 B8'_2 B4'_2 55.8(4) . . ?
B3'_2 B8'_2 B7'_2 56.7(4) . . ?
B9'_2 B8'_2 B7'_2 122.6(5) . . ?
B4'_2 B8'_2 B7'_2 109.7(5) . . ?
B3'_2 B8'_2 H151_2 129(3) . . ?
B9'_2 B8'_2 H151_2 44(3) . . ?
B4'_2 B8'_2 H151_2 97(3) . . ?
B7'_2 B8'_2 H151_2 98(3) . . ?
B3'_2 B8'_2 H155_2 122(4) . . ?
B9'_2 B8'_2 H155_2 118(4) . . ?
B4'_2 B8'_2 H155_2 123(4) . . ?
B7'_2 B8'_2 H155_2 115(4) . . ?
H151_2 B8'_2 H155_2 109(5) . . ?
B4'_2 B9'_2 B8'_2 62.4(5) . . ?
B4'_2 B9'_2 B10'_2 60.3(4) . . ?
B8'_2 B9'_2 B10'_2 104.0(6) . . ?
B4'_2 B9'_2 H151_2 105(3) . . ?
B8'_2 B9'_2 H151_2 45(3) . . ?
B10'_2 B9'_2 H151_2 116(3) . . ?
B4'_2 B9'_2 H148_2 128(4) . . ?
B8'_2 B9'_2 H148_2 128(3) . . ?
B10'_2 B9'_2 H148_2 126(3) . . ?
H151_2 B9'_2 H148_2 112(5) . . ?
B4'_2 B9'_2 H156_2 101(3) . . ?
B8'_2 B9'_2 H156_2 114(3) . . ?
B10'_2 B9'_2 H156_2 44(3) . . ?
H151_2 B9'_2 H156_2 92(4) . . ?
H148_2 B9'_2 H156_2 112(5) . . ?
B1'_2 B10'_2 B4'_2 63.7(5) . . ?
B1'_2 B10'_2 B9'_2 110.4(6) . . ?
B4'_2 B10'_2 B9'_2 56.5(4) . . ?
B1'_2 B10'_2 B7_2 55.7(4) . . ?
B4'_2 B10'_2 B7_2 107.7(5) . . ?
B9'_2 B10'_2 B7_2 113.8(4) . . ?
B1'_2 B10'_2 H156_2 126(3) . . ?
B4'_2 B10'_2 H156_2 99(3) . . ?
B9'_2 B10'_2 H156_2 45(3) . . ?
B7_2 B10'_2 H156_2 88(3) . . ?
B1'_2 B10'_2 H147_2 123(3) . . ?
B4'_2 B10'_2 H147_2 126(3) . . ?
B9'_2 B10'_2 H147_2 119(4) . . ?
B7_2 B10'_2 H147_2 119(3) . . ?
H156_2 B10'_2 H147_2 108(5) . . ?
C12_2 P11_2 C11_2 106.1(4) . . ?
C12_2 P11_2 C131_2 104.8(3) . . ?
C11_2 P11_2 C131_2 109.8(4) . . ?
C12_2 P11_2 B11_2 112.2(3) . . ?
C11_2 P11_2 B11_2 111.0(3) . . ?
C131_2 P11_2 B11_2 112.5(3) . . ?
C132_2 C131_2 C136_2 119.6(7) . . ?
C132_2 C131_2 P11_2 122.9(6) . . ?
C136_2 C131_2 P11_2 117.5(5) . . ?
C131_2 C132_2 C133_2 119.5(8) . . ?
C134_2 C133_2 C132_2 120.7(7) . . ?
C135_2 C134_2 C133_2 120.2(8) . . ?
C134_2 C135_2 C136_2 119.9(8) . . ?
C135_2 C136_2 C131_2 120.1(6) . . ?

loop_
_geom_bond_atom_site_label_1
_geom_bond_atom_site_label_2
_geom_bond_distance
_geom_bond_site_symmetry_2
_geom_bond_publ_flag
Ir9_1 B4_1 2.176(7) . ?
Ir9_1 B5_1 2.200(7) . ?
Ir9_1 B8_1 2.209(7) . ?
Ir9_1 C4_1 2.215(6) . ?
Ir9_1 C5_1 2.215(6) . ?
Ir9_1 B10_1 2.231(7) . ?
Ir9_1 C3_1 2.256(6) . ?
Ir9_1 C1_1 2.274(6) . ?
Ir9_1 C2_1 2.286(6) . ?
Ir9_1 H9_1 1.7155(3) . ?
C1_1 C5_1 1.426(9) . ?
C1_1 C2_1 1.441(9) . ?
C1_1 C6_1 1.500(8) . ?
C2_1 C3_1 1.426(8) . ?
C2_1 C7_1 1.509(9) . ?
C3_1 C4_1 1.414(9) . ?
C3_1 C8_1 1.507(9) . ?
C4_1 C5_1 1.444(8) . ?
C4_1 C9_1 1.496(8) . ?
C5_1 C10_1 1.491(9) . ?
B1_1 B5_1 1.754(10) . ?
B1_1 B2_1 1.757(9) . ?
B1_1 B3_1 1.762(9) . ?
B1_1 B4_1 1.775(11) . ?
B1_1 B6_1 1.785(9) . ?
B1_1 H1_1 1.13(6) . ?
B2_1 B11_1 1.762(8) . ?
B2_1 B3_1 1.775(10) . ?
B2_1 B6_1 1.783(9) . ?
B2_1 B7_1 1.799(9) . ?
B2_1 H2_1 1.10(6) . ?
B3_1 B4_1 1.778(10) . ?
B3_1 B7_1 1.798(8) . ?
B3_1 B8_1 1.819(10) . ?
B3_1 H3_1 1.07(5) . ?
B4_1 B5_1 1.827(9) . ?
B4_1 B8_1 1.856(9) . ?
B4_1 H4_1 1.11(5) . ?
B5_1 B6_1 1.789(10) . ?
B5_1 B10_1 1.799(9) . ?
B5_1 H5_1 1.14(4) . ?
B6_1 B11_1 1.767(8) . ?
B6_1 B10_1 1.820(10) . ?
B6_1 H6_1 1.00(6) . ?
B7_1 B1'_1 1.792(8) . ?
B7_1 B2'_1 1.810(10) . ?
B7_1 B8_1 1.876(10) . ?
B7_1 B11_1 1.892(8) . ?
B7_1 B10'_1 2.063(10) . ?
B8_1 B2'_1 1.804(9) . ?
B8_1 B7'_1 1.910(9) . ?
B8_1 H8_1 1.40(6) . ?
B10_1 B11_1 1.897(10) . ?
B10_1 H10_1 1.09(5) . ?
B10_1 H101_1 1.26(6) . ?
B11_1 P11_1 1.912(6) . ?
B11_1 H101_1 1.26(6) . ?
B1'_1 B10'_1 1.721(11) . ?
B1'_1 B3'_1 1.772(10) . ?
B1'_1 B2'_1 1.783(10) . ?
B1'_1 B4'_1 1.812(10) . ?
B1'_1 H1'_1 1.05(5) . ?
B2'_1 B3'_1 1.731(9) . ?
B2'_1 B7'_1 1.770(9) . ?
B2'_1 H2'_1 1.15(6) . ?
B3'_1 B7'_1 1.759(10) . ?
B3'_1 B8'_1 1.765(11) . ?
B3'_1 B4'_1 1.788(13) . ?
B3'_1 H3'_1 1.01(5) . ?
B4'_1 B9'_1 1.686(12) . ?
B4'_1 B10'_1 1.772(11) . ?
B4'_1 B8'_1 1.824(12) . ?
B4'_1 H4'_1 1.06(7) . ?
B7'_1 B8'_1 1.940(11) . ?
B7'_1 H8_1 1.10(7) . ?
B7'_1 H7'_1 1.06(7) . ?
B8'_1 B9'_1 1.806(14) . ?
B8'_1 H89'_1 1.20(6) . ?
B8'_1 H8'_1 1.06(8) . ?
B9'_1 B10'_1 1.768(12) . ?
B9'_1 H89'_1 1.19(6) . ?
B9'_1 H9'_1 1.04(5) . ?
B9'_1 H91'_1 1.28(6) . ?
B10'_1 H91'_1 1.26(6) . ?
B10'_1 H10'_1 1.10(7) . ?
C11_1 P11_1 1.800(7) . ?
C12_1 P11_1 1.791(6) . ?
P11_1 C131_1 1.800(7) . ?
C131_1 C136_1 1.386(10) . ?
C131_1 C132_1 1.392(8) . ?
C132_1 C133_1 1.375(11) . ?
C133_1 C134_1 1.386(13) . ?
C134_1 C135_1 1.388(12) . ?
C135_1 C136_1 1.402(10) . ?
Ir9_2 B4_2 2.183(7) . ?
Ir9_2 B5_2 2.192(6) . ?
Ir9_2 B8_2 2.199(7) . ?
Ir9_2 C1_2 2.210(5) . ?
Ir9_2 C5_2 2.215(6) . ?
Ir9_2 B10_2 2.221(6) . ?
Ir9_2 C4_2 2.255(6) . ?
Ir9_2 C2_2 2.259(5) . ?
Ir9_2 C3_2 2.267(5) . ?
Ir9_2 H9_2 1.4346(3) . ?
C1_2 C2_2 1.421(9) . ?
C1_2 C5_2 1.454(9) . ?
C1_2 C6_2 1.504(8) . ?
C2_2 C3_2 1.434(8) . ?
C2_2 C7_2 1.484(9) . ?
C3_2 C4_2 1.415(10) . ?
C3_2 C8_2 1.510(8) . ?
C4_2 C5_2 1.423(9) . ?
C4_2 C9_2 1.514(9) . ?
C5_2 C10_2 1.491(9) . ?
B1_2 B6_2 1.767(11) . ?
B1_2 B2_2 1.770(9) . ?
B1_2 B5_2 1.773(10) . ?
B1_2 B3_2 1.776(9) . ?
B1_2 B4_2 1.785(9) . ?
B1_2 H1_2 1.11(6) . ?
B2_2 B11_2 1.734(11) . ?
B2_2 B6_2 1.784(9) . ?
B2_2 B7_2 1.792(9) . ?
B2_2 B3_2 1.802(9) . ?
B2_2 H2_2 1.05(5) . ?
B3_2 B4_2 1.753(9) . ?
B3_2 B8_2 1.813(10) . ?
B3_2 B7_2 1.826(9) . ?
B3_2 H3_2 1.10(5) . ?
B4_2 B5_2 1.829(10) . ?
B4_2 B8_2 1.835(9) . ?
B4_2 H4_2 1.12(5) . ?
B5_2 B6_2 1.775(9) . ?
B5_2 B10_2 1.794(10) . ?
B5_2 H145_2 1.11(5) . ?
B6_2 B11_2 1.766(9) . ?
B6_2 B10_2 1.801(10) . ?
B6_2 H144_2 1.09(5) . ?
B7_2 B1'_2 1.782(9) . ?
B7_2 B2'_2 1.818(9) . ?
B7_2 B11_2 1.883(9) . ?
B7_2 B8_2 1.901(8) . ?
B7_2 B10'_2 2.055(10) . ?
B8_2 B2'_2 1.815(9) . ?
B8_2 B7'_2 1.908(9) . ?
B8_2 H141_2 1.41(5) . ?
B10_2 B11_2 1.895(9) . ?
B10_2 H138_2 1.05(6) . ?
B10_2 H142_2 1.35(5) . ?
B11_2 P11_2 1.914(7) . ?
B11_2 H142_2 1.13(6) . ?
B1'_2 B10'_2 1.700(12) . ?
B1'_2 B2'_2 1.788(10) . ?
B1'_2 B3'_2 1.797(10) . ?
B1'_2 B4'_2 1.822(10) . ?
B1'_2 H1'_2 0.99(6) . ?
B2'_2 B3'_2 1.753(9) . ?
B2'_2 B7'_2 1.795(10) . ?
B2'_2 H2'_2 0.97(6) . ?
B3'_2 B8'_2 1.742(12) . ?
B3'_2 B7'_2 1.758(9) . ?
B3'_2 B4'_2 1.790(11) . ?
B3'_2 H3'_2 1.11(6) . ?
B4'_2 B9'_2 1.685(12) . ?
B4'_2 B10'_2 1.754(10) . ?
B4'_2 B8'_2 1.807(10) . ?
B4'_2 H4'_2 1.05(7) . ?
B7'_2 B8'_2 1.941(11) . ?
B7'_2 H141_2 1.10(5) . ?
B7'_2 H157_2 1.15(6) . ?
B8'_2 B9'_2 1.797(13) . ?
B8'_2 H151_2 1.28(6) . ?
B8'_2 H155_2 1.05(7) . ?
B9'_2 B10'_2 1.804(11) . ?
B9'_2 H151_2 1.24(6) . ?
B9'_2 H148_2 1.04(7) . ?
B9'_2 H156_2 1.28(7) . ?
B10'_2 H156_2 1.24(7) . ?
B10'_2 H147_2 1.11(6) . ?
C11_2 P11_2 1.800(7) . ?
C12_2 P11_2 1.786(7) . ?
P11_2 C131_2 1.805(7) . ?
C131_2 C132_2 1.381(8) . ?
C131_2 C136_2 1.398(9) . ?
C132_2 C133_2 1.390(11) . ?
C133_2 C134_2 1.373(12) . ?
C134_2 C135_2 1.373(10) . ?
C135_2 C136_2 1.384(10) . ?
